data_7042995
loop_
_publ_author_name
'Llabres, Pedro'
'Pitarch-Jarque, Javier'
'Ballesteros-Garrido, Rafael'
'Abarca, Bel\'en'
'Ballesteros, Rafael'
'Garc\'ia-Espa\~na, Enrique'

_publ_section_title
;
 Bicyclo[2.2.2]octane-1,4-dicarboxylic acid: Towards Transparent
 Metal-Organic Frameworks.
;
_journal_name_full 'Dalton Trans.'
_journal_paper_doi 10.1039/C7DT00855D
_journal_year 2017
_chemical_formula_moiety 'C40 H48 O16 Zn4'
_chemical_formula_sum 'C46 H62 N2 O18 Zn4'
_chemical_formula_weight 1192.45
_space_group_crystal_system monoclinic
_space_group_IT_number 15
_space_group_name_Hall '-C 2yc'
_space_group_name_H-M_alt 'C 1 2/c 1'
_symmetry_space_group_name_Hall '-C 2yc'
_symmetry_space_group_name_H-M 'C 1 2/c 1'
_atom_sites_solution_hydrogens geom
_atom_sites_solution_primary direct
_audit_creation_date 2017-05-07
_audit_creation_method
;
Olex2 1.2
(compiled 2016.02.19 svn.r3266 for OlexSys, GUI svn.r5155)
;
_audit_update_record
;
2017-05-07 deposited with the CCDC.
2017-05-10 downloaded from the CCDC.
;
_cell_angle_alpha 90
_cell_angle_beta 90.675(2)
_cell_angle_gamma 90
_cell_formula_units_Z 2
_cell_length_a 6.1210(2)
_cell_length_b 19.5910(9)
_cell_length_c 19.6970(7)
_cell_measurement_reflns_used 914
_cell_measurement_temperature 120(1)
_cell_measurement_theta_max 27.485
_cell_measurement_theta_min 2.910
_cell_volume 2361.83(16)
_computing_cell_refinement 'HKL Scalepack (Otwinowski & Minor 1997)'
_computing_data_collection 'Collect (Bruker AXS BV, 1997-2004)'
_computing_data_reduction 'HKL Denzo and Scalepack (Otwinowski & Minor 1997)'
_computing_molecular_graphics 'Olex2 (Dolomanov et al., 2009)'
_computing_publication_material 'Olex2 (Dolomanov et al., 2009)'
_computing_structure_refinement 'ShelXL (Sheldrick, 2015)'
_computing_structure_solution 'SIR2004 (Burla et al., 2007)'
_diffrn_ambient_temperature 120(1)
_diffrn_detector_area_resol_mean 9
_diffrn_measured_fraction_theta_full 0.997
_diffrn_measured_fraction_theta_max 0.997
_diffrn_measurement_device '95mm CCD camera on \k-goniostat'
_diffrn_measurement_device_type KappaCCD
_diffrn_measurement_method CCD
_diffrn_radiation_type MoK\a
_diffrn_radiation_wavelength 0.71073
_diffrn_reflns_av_R_equivalents 0.0266
_diffrn_reflns_av_unetI/netI 0.0341
_diffrn_reflns_Laue_measured_fraction_full 0.997
_diffrn_reflns_Laue_measured_fraction_max 0.997
_diffrn_reflns_limit_h_max 7
_diffrn_reflns_limit_h_min -7
_diffrn_reflns_limit_k_max 23
_diffrn_reflns_limit_k_min -23
_diffrn_reflns_limit_l_max 23
_diffrn_reflns_limit_l_min -23
_diffrn_reflns_number 3902
_diffrn_reflns_point_group_measured_fraction_full 0.997
_diffrn_reflns_point_group_measured_fraction_max 0.997
_diffrn_reflns_theta_full 24.999
_diffrn_reflns_theta_max 24.999
_diffrn_reflns_theta_min 2.322
_exptl_absorpt_coefficient_mu 2.086
_exptl_absorpt_correction_type none
_exptl_crystal_colour colourless
_exptl_crystal_colour_primary colourless
_exptl_crystal_density_diffrn 1.677
_exptl_crystal_description block
_exptl_crystal_F_000 1232
_exptl_crystal_size_max 0.4
_exptl_crystal_size_mid 0.2
_exptl_crystal_size_min 0.2
_refine_diff_density_max 0.938
_refine_diff_density_min -0.589
_refine_diff_density_rms 0.157
_refine_ls_extinction_method none
_refine_ls_goodness_of_fit_ref 1.076
_refine_ls_hydrogen_treatment constr
_refine_ls_matrix_type full
_refine_ls_number_parameters 200
_refine_ls_number_reflns 2076
_refine_ls_number_restraints 177
_refine_ls_restrained_S_all 1.042
_refine_ls_R_factor_all 0.0638
_refine_ls_R_factor_gt 0.0576
_refine_ls_shift/su_max 0.000
_refine_ls_shift/su_mean 0.000
_refine_ls_structure_factor_coef Fsqd
_refine_ls_weighting_details 'w=1/[\s^2^(Fo^2^)+(0.0983P)^2^+26.9843P] where P=(Fo^2^+2Fc^2^)/3'
_refine_ls_weighting_scheme calc
_refine_ls_wR_factor_gt 0.1671
_refine_ls_wR_factor_ref 0.1747
_reflns_Friedel_coverage 0.000
_reflns_number_gt 1837
_reflns_number_total 2076
_reflns_threshold_expression 'I > 2\s(I)'
_cod_data_source_file c7dt00855d2.cif
_cod_data_source_block pytmof
_cod_database_code 7042995
_shelx_space_group_comment
;
The symmetry employed for this shelxl refinement is uniquely defined
by the following loop, which should always be used as a source of
symmetry information in preference to the above space-group names.
They are only intended as comments.
;
_olex2_refinement_description
;
1. Twinned data refinement
 Scales: 0.898(4) 0.102(4)
2. Fixed Uiso
 At 1.2 times of:
  All C(H,H) groups
3. Rigid body (RIGU) restrains
 All non-hydrogen atoms
 with sigma for 1-2 distances of 0.004 and sigma for 1-3 distances of 0.004
4. Others
 Fixed Sof: C2A(0.5) C2B(0.5) C3A(0.5) H3AA(0.5) H3AB(0.5) C3B(0.5) H3BA(0.5)
 H3BB(0.5) C4A(0.5) H4AA(0.5) H4AB(0.5) C4B(0.5) H4BA(0.5) H4BB(0.5) C5A(0.5)
 H5AA(0.5) H5AB(0.5) C5B(0.5) H5BA(0.5) H5BB(0.5) C8A(0.5) H8AA(0.5) H8AB(0.5)
 C8B(0.5) H8BB(0.5) H8BA(0.5) C9A(0.5) H9AA(0.5) H9AB(0.5) C9B(0.5) H9BA(0.5)
 H9BB(0.5) C10A(0.5) H10A(0.5) H10B(0.5) C10B(0.5) H10C(0.5) H10D(0.5)
5.a Secondary CH2 refined with riding coordinates:
 C3A(H3AA,H3AB), C3B(H3BA,H3BB), C4A(H4AA,H4AB), C4B(H4BA,H4BB), C5A(H5AA,
 H5AB), C5B(H5BA,H5BB), C8A(H8AA,H8AB), C8B(H8BB,H8BA), C9A(H9AA,H9AB),
 C9B(H9BA,H9BB), C10A(H10A,H10B), C10B(H10C,H10D)
;
_shelx_shelxl_version_number 2014/7
_olex2_submission_special_instructions 'No special instructions were received'

loop_
_space_group_symop_operation_xyz
'x, y, z'
'-x, y, -z+1/2'
'x+1/2, y+1/2, z'
'-x+1/2, y+1/2, -z+1/2'
'-x, -y, -z'
'x, -y, z-1/2'
'-x+1/2, -y+1/2, -z'
'x+1/2, -y+1/2, z-1/2'

loop_
_atom_site_label
_atom_site_type_symbol
_atom_site_fract_x
_atom_site_fract_y
_atom_site_fract_z
_atom_site_U_iso_or_equiv
_atom_site_adp_type
_atom_site_occupancy
_atom_site_site_symmetry_order
_atom_site_calc_flag
_atom_site_refinement_flags_posn
_atom_site_refinement_flags_adp
_atom_site_refinement_flags_occupancy
_atom_site_disorder_assembly
_atom_site_disorder_group
Zn1 Zn 0.50147(13) 0.77674(3) 0.52538(3) 0.0192(3) Uani 1 1 d . U . . .
O1 O 0.4597(8) 0.6790(2) 0.5356(3) 0.0332(11) Uani 1 1 d . U . . .
O2 O 0.2137(9) 0.6539(2) 0.4555(3) 0.0387(13) Uani 1 1 d . U . . .
O3 O 0.7212(8) 0.7909(3) 0.5955(2) 0.0333(11) Uani 1 1 d . U . . .
O4 O 0.9616(8) 0.7080(3) 0.5713(2) 0.0310(11) Uani 1 1 d . U . . .
C1 C 0.3640(12) 0.6385(4) 0.4956(5) 0.0401(17) Uani 1 1 d . U . . .
C2A C 0.440(3) 0.5646(8) 0.4811(10) 0.028(3) Uani 0.5 1 d . U P A -1
C2B C 0.561(3) 0.4380(7) 0.4889(9) 0.024(3) Uani 0.5 1 d . U P A -1
C3A C 0.358(2) 0.5304(7) 0.5496(8) 0.030(3) Uani 0.5 1 d . U P A -1
H3AA H 0.4089 0.5578 0.5889 0.036 Uiso 0.5 1 calc R . P A -1
H3AB H 0.1966 0.5292 0.5499 0.036 Uiso 0.5 1 calc R . P A -1
C3B C 0.450(3) 0.4564(7) 0.5556(8) 0.036(3) Uani 0.5 1 d . U P A -1
H3BA H 0.5566 0.4536 0.5937 0.043 Uiso 0.5 1 calc R . P A -1
H3BB H 0.3296 0.4240 0.5645 0.043 Uiso 0.5 1 calc R . P A -1
C4A C 0.343(3) 0.5254(7) 0.4230(8) 0.037(3) Uani 0.5 1 d . U P A -1
H4AA H 0.4004 0.5435 0.3798 0.044 Uiso 0.5 1 calc R . P A -1
H4AB H 0.1823 0.5316 0.4224 0.044 Uiso 0.5 1 calc R . P A -1
C4B C 0.398(3) 0.4466(7) 0.4286(8) 0.038(3) Uani 0.5 1 d . U P A -1
H4BA H 0.2633 0.4200 0.4369 0.046 Uiso 0.5 1 calc R . P A -1
H4BB H 0.4642 0.4302 0.3860 0.046 Uiso 0.5 1 calc R . P A -1
C5A C 0.692(2) 0.5590(6) 0.4836(7) 0.027(3) Uani 0.5 1 d . U P A -1
H5AA H 0.7490 0.5787 0.5265 0.033 Uiso 0.5 1 calc R . P A -1
H5AB H 0.7558 0.5843 0.4452 0.033 Uiso 0.5 1 calc R . P A -1
C5B C 0.753(2) 0.4807(6) 0.4790(8) 0.032(3) Uani 0.5 1 d . U P A -1
H5BA H 0.8161 0.4710 0.4339 0.038 Uiso 0.5 1 calc R . P A -1
H5BB H 0.8649 0.4697 0.5140 0.038 Uiso 0.5 1 calc R . P A -1
C6 C 0.8694(12) 0.7491(5) 0.6129(3) 0.0350(15) Uani 1 1 d . U . . .
C7 C 0.9420(12) 0.7479(5) 0.6866(3) 0.0405(17) Uani 1 1 d . U . . .
C8A C 1.128(3) 0.6914(13) 0.7005(8) 0.053(4) Uani 0.5 1 d . U P B 1
H8AA H 1.2300 0.6869 0.6621 0.064 Uiso 0.5 1 calc R . P B 1
H8AB H 1.0663 0.6462 0.7120 0.064 Uiso 0.5 1 calc R . P B 1
C8B C 1.182(3) 0.7398(11) 0.6959(8) 0.041(4) Uani 0.5 1 d . U P B 2
H8BB H 1.2573 0.7840 0.7022 0.050 Uiso 0.5 1 calc R . P B 2
H8BA H 1.2491 0.7142 0.6582 0.050 Uiso 0.5 1 calc R . P B 2
C9A C 1.047(3) 0.8173(11) 0.7029(7) 0.055(4) Uani 0.5 1 d . U P B 1
H9AA H 0.9831 0.8552 0.6760 0.066 Uiso 0.5 1 calc R . P B 1
H9AB H 1.2082 0.8169 0.6985 0.066 Uiso 0.5 1 calc R . P B 1
C9B C 0.864(3) 0.8158(11) 0.7236(8) 0.054(4) Uani 0.5 1 d . U P B 2
H9BA H 0.7320 0.8098 0.7513 0.064 Uiso 0.5 1 calc R . P B 2
H9BB H 0.8489 0.8555 0.6927 0.064 Uiso 0.5 1 calc R . P B 2
C10A C 0.752(2) 0.7315(10) 0.7297(7) 0.037(3) Uani 0.5 1 d . U P B 1
H10A H 0.6490 0.7006 0.7058 0.044 Uiso 0.5 1 calc R . P B 1
H10B H 0.6741 0.7734 0.7434 0.044 Uiso 0.5 1 calc R . P B 1
C10B C 0.828(3) 0.6888(11) 0.7239(7) 0.046(3) Uani 0.5 1 d . U P B 2
H10C H 0.9189 0.6471 0.7278 0.055 Uiso 0.5 1 calc R . P B 2
H10D H 0.6816 0.6777 0.7050 0.055 Uiso 0.5 1 calc R . P B 2

loop_
_atom_site_aniso_label
_atom_site_aniso_U_11
_atom_site_aniso_U_22
_atom_site_aniso_U_33
_atom_site_aniso_U_23
_atom_site_aniso_U_13
_atom_site_aniso_U_12
Zn1 0.0347(5) 0.0102(4) 0.0124(4) -0.0023(2) -0.0093(4) 0.0038(3)
O1 0.035(3) 0.013(2) 0.051(3) 0.0051(18) -0.006(2) -0.0001(18)
O2 0.043(3) 0.018(2) 0.056(3) -0.015(2) -0.004(2) 0.009(2)
O3 0.034(2) 0.048(3) 0.018(2) -0.007(2) -0.0100(19) -0.001(2)
O4 0.036(3) 0.041(3) 0.016(2) 0.0077(18) -0.0056(19) -0.002(2)
C1 0.033(3) 0.017(3) 0.070(4) -0.004(3) -0.003(3) 0.004(2)
C2A 0.029(5) 0.014(4) 0.042(6) 0.000(4) -0.001(5) 0.006(3)
C2B 0.030(5) 0.006(5) 0.038(6) 0.003(4) -0.004(5) 0.006(4)
C3A 0.030(6) 0.016(5) 0.044(6) -0.003(4) -0.003(5) 0.002(4)
C3B 0.044(7) 0.018(5) 0.045(6) 0.002(4) 0.003(5) 0.006(5)
C4A 0.048(7) 0.014(5) 0.048(6) 0.001(4) -0.012(5) 0.009(4)
C4B 0.055(7) 0.015(5) 0.044(6) 0.002(4) -0.016(6) 0.012(5)
C5A 0.034(5) 0.004(5) 0.043(7) 0.002(4) -0.002(4) 0.001(3)
C5B 0.038(6) 0.009(5) 0.049(8) -0.002(4) 0.001(5) 0.004(4)
C6 0.031(3) 0.059(4) 0.015(3) 0.001(3) -0.007(2) -0.001(3)
C7 0.028(3) 0.078(5) 0.015(3) -0.002(3) -0.007(2) 0.001(3)
C8A 0.032(7) 0.102(10) 0.026(8) 0.014(7) 0.007(6) 0.012(7)
C8B 0.030(5) 0.068(10) 0.026(7) -0.011(7) -0.004(4) 0.008(5)
C9A 0.055(9) 0.091(7) 0.018(6) 0.009(5) -0.016(6) -0.020(6)
C9B 0.044(8) 0.091(8) 0.025(7) -0.010(6) -0.011(6) 0.017(6)
C10A 0.026(6) 0.063(9) 0.022(6) 0.006(6) -0.002(5) 0.003(6)
C10B 0.034(7) 0.085(8) 0.018(6) 0.001(6) -0.006(5) 0.000(6)

loop_
_atom_type_symbol
_atom_type_description
_atom_type_scat_dispersion_real
_atom_type_scat_dispersion_imag
_atom_type_scat_source
C C 0.0033 0.0016 'International Tables Vol C Tables 4.2.6.8 and 6.1.1.4'
H H 0.0000 0.0000 'International Tables Vol C Tables 4.2.6.8 and 6.1.1.4'
N N 0.0061 0.0033 'International Tables Vol C Tables 4.2.6.8 and 6.1.1.4'
O O 0.0106 0.0060 'International Tables Vol C Tables 4.2.6.8 and 6.1.1.4'
Zn Zn 0.2839 1.4301 'International Tables Vol C Tables 4.2.6.8 and 6.1.1.4'

loop_
_geom_angle_atom_site_label_1
_geom_angle_atom_site_label_2
_geom_angle_atom_site_label_3
_geom_angle
_geom_angle_site_symmetry_1
_geom_angle_site_symmetry_3
O1 Zn1 O4 105.7(2) . 7_666
O2 Zn1 O1 125.6(2) 7_566 .
O2 Zn1 O3 103.2(2) 7_566 .
O2 Zn1 O4 99.8(2) 7_566 7_666
O3 Zn1 O1 99.1(2) . .
O3 Zn1 O4 126.1(2) . 7_666
C1 O1 Zn1 128.1(5) . .
C1 O2 Zn1 123.3(5) . 7_566
C6 O3 Zn1 126.1(5) . .
C6 O4 Zn1 125.8(5) . 7_666
O1 C1 C2A 124.6(9) . .
O2 C1 O1 125.4(7) . .
O2 C1 C2A 109.3(9) . .
C1 C2A C3A 98.0(12) . .
C4A C2A C1 120.3(13) . .
C4A C2A C3A 107.9(13) . .
C4A C2A C5A 112.0(14) . .
C5A C2A C1 111.2(11) . .
C5A C2A C3A 105.3(13) . .
C3B C2B C4B 110.0(13) . .
C5B C2B C3B 110.4(13) . .
C5B C2B C4B 110.4(14) . .
C2A C3A H3AA 109.7 . .
C2A C3A H3AB 109.7 . .
H3AA C3A H3AB 108.2 . .
C3B C3A C2A 109.8(12) . .
C3B C3A H3AA 109.7 . .
C3B C3A H3AB 109.7 . .
C2B C3B C3A 108.5(12) . .
C2B C3B H3BA 110.0 . .
C2B C3B H3BB 110.0 . .
C3A C3B H3BA 110.0 . .
C3A C3B H3BB 110.0 . .
H3BA C3B H3BB 108.4 . .
C2A C4A H4AA 109.3 . .
C2A C4A H4AB 109.3 . .
C2A C4A C4B 111.4(12) . .
H4AA C4A H4AB 108.0 . .
C4B C4A H4AA 109.3 . .
C4B C4A H4AB 109.3 . .
C2B C4B C4A 107.1(11) . .
C2B C4B H4BA 110.3 . .
C2B C4B H4BB 110.3 . .
C4A C4B H4BA 110.3 . .
C4A C4B H4BB 110.3 . .
H4BA C4B H4BB 108.5 . .
C2A C5A H5AA 110.1 . .
C2A C5A H5AB 110.1 . .
C2A C5A C5B 107.8(11) . .
H5AA C5A H5AB 108.5 . .
C5B C5A H5AA 110.1 . .
C5B C5A H5AB 110.1 . .
C2B C5B C5A 110.8(11) . .
C2B C5B H5BA 109.5 . .
C2B C5B H5BB 109.5 . .
C5A C5B H5BA 109.5 . .
C5A C5B H5BB 109.5 . .
H5BA C5B H5BB 108.1 . .
O3 C6 O4 123.5(6) . .
O3 C6 C7 118.2(7) . .
O4 C6 C7 118.4(7) . .
C6 C7 C8A 112.0(9) . .
C6 C7 C9A 107.6(8) . .
C6 C7 C9B 109.8(9) . .
C6 C7 C10B 109.9(8) . .
C8B C7 C6 113.5(8) . .
C8B C7 C9B 109.4(11) . .
C8B C7 C10B 108.3(12) . .
C9A C7 C8A 106.2(12) . .
C10A C7 C6 109.3(8) . .
C10A C7 C8A 108.1(11) . .
C10A C7 C9A 113.7(11) . .
C10B C7 C9B 105.7(12) . .
C7 C8A H8AA 112.4 . .
C7 C8A H8AB 112.4 . .
C7 C8A C10A 96.6(13) . 2_756
H8AA C8A H8AB 110.0 . .
C10A C8A H8AA 112.4 2_756 .
C10A C8A H8AB 112.4 2_756 .
C7 C8B H8BB 112.4 . .
C7 C8B H8BA 112.4 . .
C7 C8B C10B 96.9(12) . 2_756
H8BB C8B H8BA 109.9 . .
C10B C8B H8BB 112.4 2_756 .
C10B C8B H8BA 112.4 2_756 .
C7 C9A C9A 94.0(9) . 2_756
C7 C9A H9AA 112.9 . .
C7 C9A H9AB 112.9 . .
C9A C9A H9AA 112.9 2_756 .
C9A C9A H9AB 112.9 2_756 .
H9AA C9A H9AB 110.3 . .
C7 C9B C9B 89.3(9) . 2_756
C7 C9B H9BA 113.8 . .
C7 C9B H9BB 113.8 . .
C9B C9B H9BA 113.8 2_756 .
C9B C9B H9BB 113.8 2_756 .
H9BA C9B H9BB 111.0 . .
C7 C10A C8A 103.1(11) . 2_756
C7 C10A H10A 111.2 . .
C7 C10A H10B 111.2 . .
C8A C10A H10A 111.2 2_756 .
C8A C10A H10B 111.2 2_756 .
H10A C10A H10B 109.1 . .
C7 C10B C8B 91.2(11) . 2_756
C7 C10B H10C 113.4 . .
C7 C10B H10D 113.4 . .
C8B C10B H10C 113.4 2_756 .
C8B C10B H10D 113.4 2_756 .
H10C C10B H10D 110.7 . .

loop_
_geom_bond_atom_site_label_1
_geom_bond_atom_site_label_2
_geom_bond_distance
_geom_bond_site_symmetry_2
Zn1 O1 1.942(5) .
Zn1 O2 1.933(5) 7_566
Zn1 O3 1.936(5) .
Zn1 O4 1.943(4) 7_666
O1 C1 1.259(9) .
O2 Zn1 1.933(5) 7_566
O2 C1 1.243(9) .
O3 C6 1.267(9) .
O4 Zn1 1.943(4) 7_666
O4 C6 1.285(9) .
C1 C2A 1.547(17) .
C2A C3A 1.59(2) .
C2A C4A 1.49(2) .
C2A C5A 1.55(2) .
C2B C3B 1.53(2) .
C2B C4B 1.55(2) .
C2B C5B 1.46(2) .
C3A H3AA 0.9900 .
C3A H3AB 0.9900 .
C3A C3B 1.559(18) .
C3B H3BA 0.9900 .
C3B H3BB 0.9900 .
C4A H4AA 0.9900 .
C4A H4AB 0.9900 .
C4A C4B 1.585(17) .
C4B H4BA 0.9900 .
C4B H4BB 0.9900 .
C5A H5AA 0.9900 .
C5A H5AB 0.9900 .
C5A C5B 1.583(16) .
C5B H5BA 0.9900 .
C5B H5BB 0.9900 .
C6 C7 1.513(9) .
C7 C8A 1.61(2) .
C7 C8B 1.486(18) .
C7 C9A 1.54(2) .
C7 C9B 1.59(2) .
C7 C10A 1.482(16) .
C7 C10B 1.54(2) .
C8A H8AA 0.9900 .
C8A H8AB 0.9900 .
C8A C10A 1.74(3) 2_756
C8B H8BB 0.9900 .
C8B H8BA 0.9900 .
C8B C10B 1.87(2) 2_756
C9A C9A 1.95(3) 2_756
C9A H9AA 0.9900 .
C9A H9AB 0.9900 .
C9B C9B 1.95(3) 2_756
C9B H9BA 0.9900 .
C9B H9BB 0.9900 .
C10A C8A 1.74(3) 2_756
C10A H10A 0.9900 .
C10A H10B 0.9900 .
C10B C8B 1.87(2) 2_756
C10B H10C 0.9900 .
C10B H10D 0.9900 .

loop_
_geom_torsion_atom_site_label_1
_geom_torsion_atom_site_label_2
_geom_torsion_atom_site_label_3
_geom_torsion_atom_site_label_4
_geom_torsion
_geom_torsion_site_symmetry_1
_geom_torsion_site_symmetry_4
Zn1 O1 C1 O2 -27.8(12) . .
Zn1 O1 C1 C2A 142.2(10) . .
Zn1 O2 C1 O1 -33.1(11) 7_566 .
Zn1 O2 C1 C2A 155.6(8) 7_566 .
Zn1 O3 C6 O4 33.2(11) . .
Zn1 O3 C6 C7 -147.0(6) . .
Zn1 O4 C6 O3 28.1(11) 7_666 .
Zn1 O4 C6 C7 -151.7(6) 7_666 .
O1 C1 C2A C3A 76.0(13) . .
O1 C1 C2A C4A -167.7(12) . .
O1 C1 C2A C5A -33.9(18) . .
O2 C1 C2A C3A -112.5(10) . .
O2 C1 C2A C4A 3.7(18) . .
O2 C1 C2A C5A 137.5(12) . .
O3 C6 C7 C8A 179.1(11) . .
O3 C6 C7 C8B -139.8(12) . .
O3 C6 C7 C9A -64.5(12) . .
O3 C6 C7 C9B -17.0(13) . .
O3 C6 C7 C10A 59.4(13) . .
O3 C6 C7 C10B 98.8(12) . .
O4 C6 C7 C8A -1.1(13) . .
O4 C6 C7 C8B 40.0(14) . .
O4 C6 C7 C9A 115.3(11) . .
O4 C6 C7 C9B 162.8(10) . .
O4 C6 C7 C10A -120.8(11) . .
O4 C6 C7 C10B -81.4(11) . .
C1 C2A C3A C3B -169.9(12) . .
C1 C2A C4A C4B -165.6(13) . .
C1 C2A C5A C5B 171.9(12) . .
C2A C3A C3B C2B -7.8(16) . .
C2A C4A C4B C2B -7.0(19) . .
C2A C5A C5B C2B -13(2) . .
C3A C2A C4A C4B -54.6(17) . .
C3A C2A C5A C5B 66.8(15) . .
C3B C2B C4B C4A 65.9(16) . .
C3B C2B C5B C5A -54.4(17) . .
C4A C2A C3A C3B 64.5(16) . .
C4A C2A C5A C5B -50.3(17) . .
C4B C2B C3B C3A -56.2(16) . .
C4B C2B C5B C5A 67.4(17) . .
C5A C2A C3A C3B -55.3(15) . .
C5A C2A C4A C4B 60.9(18) . .
C5B C2B C3B C3A 65.8(17) . .
C5B C2B C4B C4A -56.1(17) . .
C6 C7 C8A C10A 153.5(9) . 2_756
C6 C7 C8B C10B -146.5(10) . 2_756
C6 C7 C9A C9A 147.8(9) . 2_756
C6 C7 C9B C9B -143.4(9) . 2_756
C6 C7 C10A C8A 151.5(11) . 2_756
C6 C7 C10B C8B -146.3(9) . 2_756
C8A C7 C9A C9A -92.1(13) . 2_756
C8A C7 C10A C8A 29.4(13) . 2_756
C8B C7 C9B C9B -18.2(14) . 2_756
C8B C7 C10B C8B 89.3(10) . 2_756
C9A C7 C8A C10A 36.3(12) . 2_756
C9A C7 C10A C8A -88.3(15) . 2_756
C9B C7 C8B C10B 90.5(14) . 2_756
C9B C7 C10B C8B -27.9(12) . 2_756
C10A C7 C8A C10A -86.0(11) . 2_756
C10A C7 C9A C9A 26.7(15) . 2_756
C10B C7 C8B C10B -24.2(12) . 2_756
C10B C7 C9B C9B 98.1(11) . 2_756

loop_
_twin_individual_id
_twin_individual_mass_fraction_refined
1 0.898(4)
2 0.102(4)
